data_4500407
loop_
_publ_author_name
'Serpe, Angela'
'Artizzu, Flavia'
'Marchi\`o, Luciano'
'Mercuri, Maria Laura'
'Pilia, Luca'
'Deplano, Paola'

_publ_section_title
;
 Argentophilic Interactions in Mono-, Di-, and Polymeric Ag(I) Complexes
 withN,N&#x2032;-Dimethyl-piperazine-2,3-dithione and Iodide
;
_journal_issue 4
_journal_name_full 'Crystal Growth &amp; Design'
_journal_page_first 1278
_journal_paper_doi 10.1021/cg1015065
_journal_volume 11
_journal_year 2011
_chemical_formula_moiety 'C12 H20 Ag2 I2 N4 S4'
_chemical_formula_sum 'C12 H20 Ag2 I2 N4 S4'
_chemical_formula_weight 818.10
_chemical_name_systematic
;
 ?
;
_space_group_IT_number 14
_symmetry_cell_setting monoclinic
_symmetry_space_group_name_Hall '-P 2yn'
_symmetry_space_group_name_H-M 'P 1 21/n 1'
_atom_sites_solution_hydrogens geom
_atom_sites_solution_primary direct
_atom_sites_solution_secondary difmap
_audit_creation_method SHELXL-97
_cell_angle_alpha 90.00
_cell_angle_beta 118.18(1)
_cell_angle_gamma 90.00
_cell_formula_units_Z 2
_cell_length_a 11.382(3)
_cell_length_b 9.242(3)
_cell_length_c 11.923(4)
_cell_measurement_reflns_used 7877
_cell_measurement_temperature 293(2)
_cell_measurement_theta_max 27.52
_cell_measurement_theta_min 2.04
_cell_volume 1105.5(6)
_computing_cell_refinement Saint
_computing_data_collection Smart
_computing_data_reduction Saint
_computing_structure_refinement 'SHELXL-97 (Sheldrick, 1997)'
_computing_structure_solution Sir2004
_diffrn_ambient_temperature 293(2)
_diffrn_measured_fraction_theta_full 0.998
_diffrn_measured_fraction_theta_max 0.998
_diffrn_measurement_device_type 'Bruker Smart 1000 CCD'
_diffrn_measurement_method 'theta & omega scan'
_diffrn_radiation_monochromator graphite
_diffrn_radiation_source 'fine-focus sealed tube'
_diffrn_radiation_type MoK\a
_diffrn_radiation_wavelength 0.71073
_diffrn_reflns_av_R_equivalents 0.0350
_diffrn_reflns_av_sigmaI/netI 0.0213
_diffrn_reflns_limit_h_max 14
_diffrn_reflns_limit_h_min -14
_diffrn_reflns_limit_k_max 11
_diffrn_reflns_limit_k_min -11
_diffrn_reflns_limit_l_max 15
_diffrn_reflns_limit_l_min -15
_diffrn_reflns_number 12821
_diffrn_reflns_theta_full 27.52
_diffrn_reflns_theta_max 27.52
_diffrn_reflns_theta_min 2.04
_diffrn_standards_decay_% none
_exptl_absorpt_coefficient_mu 4.945
_exptl_absorpt_correction_T_max 1.000
_exptl_absorpt_correction_T_min 0.425
_exptl_absorpt_correction_type multi-scan
_exptl_absorpt_process_details SADABS
_exptl_crystal_colour brown
_exptl_crystal_density_diffrn 2.458
_exptl_crystal_density_method 'not measured'
_exptl_crystal_description plate
_exptl_crystal_F_000 768
_exptl_crystal_size_max 0.28
_exptl_crystal_size_mid 0.18
_exptl_crystal_size_min 0.05
_refine_diff_density_max 0.690
_refine_diff_density_min -0.707
_refine_diff_density_rms 0.105
_refine_ls_extinction_coef 0.0057(3)
_refine_ls_extinction_expression Fc^*^=kFc[1+0.001xFc^2^\l^3^/sin(2\q)]^-1/4^
_refine_ls_extinction_method SHELXL
_refine_ls_goodness_of_fit_ref 1.002
_refine_ls_hydrogen_treatment constr
_refine_ls_matrix_type full
_refine_ls_number_parameters 112
_refine_ls_number_reflns 2540
_refine_ls_number_restraints 0
_refine_ls_restrained_S_all 1.002
_refine_ls_R_factor_all 0.0324
_refine_ls_R_factor_gt 0.0250
_refine_ls_shift/su_max 0.001
_refine_ls_shift/su_mean 0.000
_refine_ls_structure_factor_coef Fsqd
_refine_ls_weighting_details 'calc w=1/[\s^2^(Fo^2^)+(0.0390P)^2^+0.0000P] where P=(Fo^2^+2Fc^2^)/3'
_refine_ls_weighting_scheme calc
_refine_ls_wR_factor_gt 0.0634
_refine_ls_wR_factor_ref 0.0660
_reflns_number_gt 2085
_reflns_number_total 2540
_reflns_threshold_expression >2sigma(I)
_cod_data_source_file cg1015065_si_003.cif
_cod_data_source_block (3a)-agdim
_cod_depositor_comments
;
The following automatic conversions were performed:

'_symmetry_cell_setting' value 'Monoclinic' changed to 'monoclinic'
according to /home/saulius/struct/CIF-dictionaries/cif_core.dic
dictionary named 'cif_core.dic' version 2.4.1 from 2010-06-29.

Automatic conversion script
Id: cif_fix_values 1715 2011-07-08 13:25:40Z adriana 
;
_cod_original_sg_symbol_H-M P21/n
_cod_database_code 4500407

loop_
_symmetry_equiv_pos_as_xyz
'x, y, z'
'-x+1/2, y+1/2, -z+1/2'
'-x, -y, -z'
'x-1/2, -y-1/2, z-1/2'

loop_
_atom_site_label
_atom_site_type_symbol
_atom_site_fract_x
_atom_site_fract_y
_atom_site_fract_z
_atom_site_U_iso_or_equiv
_atom_site_adp_type
_atom_site_occupancy
_atom_site_symmetry_multiplicity
_atom_site_calc_flag
_atom_site_refinement_flags
I I 0.69863(2) 0.12980(2) -0.181112(19) 0.04301(10) Uani 1 1 d .
Ag Ag 0.57028(3) 0.13237(3) -0.04206(3) 0.05903(12) Uani 1 1 d .
S2 S 0.46706(8) 0.30556(9) 0.05266(7) 0.0446(2) Uani 1 1 d .
S1 S 0.67402(8) 0.02148(9) 0.18378(8) 0.0439(2) Uani 1 1 d .
C1 C 0.6112(3) 0.1218(3) 0.2608(3) 0.0310(6) Uani 1 1 d .
C5 C 0.6785(3) -0.0635(4) 0.4244(3) 0.0483(8) Uani 1 1 d .
H5A H 0.6319 -0.1388 0.3643 0.072 Uiso 1 1 calc R
H5B H 0.6709 -0.0788 0.5004 0.072 Uiso 1 1 calc R
H5C H 0.7708 -0.0648 0.4449 0.072 Uiso 1 1 calc R
N2 N 0.5449(2) 0.3604(2) 0.2932(2) 0.0355(5) Uani 1 1 d .
C2 C 0.5427(2) 0.2668(3) 0.2089(3) 0.0306(6) Uani 1 1 d .
N1 N 0.6200(2) 0.0778(3) 0.3687(2) 0.0344(5) Uani 1 1 d .
C4 C 0.5662(3) 0.1664(4) 0.4361(3) 0.0450(7) Uani 1 1 d .
H4A H 0.6060 0.1372 0.5246 0.054 Uiso 1 1 calc R
H4B H 0.4706 0.1529 0.3982 0.054 Uiso 1 1 calc R
C6 C 0.4948(3) 0.5090(3) 0.2584(4) 0.0507(8) Uani 1 1 d .
H6A H 0.5174 0.5450 0.1955 0.076 Uiso 1 1 calc R
H6B H 0.5345 0.5695 0.3325 0.076 Uiso 1 1 calc R
H6C H 0.3997 0.5094 0.2244 0.076 Uiso 1 1 calc R
C3 C 0.5969(3) 0.3205(4) 0.4271(3) 0.0469(8) Uani 1 1 d .
H3A H 0.5566 0.3810 0.4661 0.056 Uiso 1 1 calc R
H3B H 0.6926 0.3355 0.4723 0.056 Uiso 1 1 calc R

loop_
_atom_site_aniso_label
_atom_site_aniso_U_11
_atom_site_aniso_U_22
_atom_site_aniso_U_33
_atom_site_aniso_U_23
_atom_site_aniso_U_13
_atom_site_aniso_U_12
I 0.04378(14) 0.05059(16) 0.04020(14) -0.00180(9) 0.02438(10) -0.00036(9)
Ag 0.0794(2) 0.0630(2) 0.05330(19) -0.00658(13) 0.04671(17) -0.00589(14)
S2 0.0483(4) 0.0491(5) 0.0370(4) 0.0104(3) 0.0206(3) 0.0132(4)
S1 0.0452(4) 0.0447(4) 0.0475(4) -0.0006(3) 0.0267(4) 0.0110(3)
C1 0.0251(12) 0.0335(15) 0.0329(14) -0.0017(11) 0.0125(11) -0.0022(11)
C5 0.0491(18) 0.0402(18) 0.0489(18) 0.0127(15) 0.0175(15) 0.0044(15)
N2 0.0368(13) 0.0324(13) 0.0401(14) -0.0018(10) 0.0203(11) 0.0002(9)
C2 0.0269(12) 0.0314(14) 0.0359(14) -0.0001(11) 0.0169(11) -0.0012(11)
N1 0.0350(12) 0.0354(13) 0.0317(12) 0.0050(10) 0.0149(10) 0.0018(10)
C4 0.0533(19) 0.0528(19) 0.0363(16) 0.0043(14) 0.0272(15) 0.0050(15)
C6 0.0530(19) 0.0349(17) 0.072(2) 0.0005(16) 0.0364(18) 0.0064(14)
C3 0.0530(19) 0.0484(18) 0.0376(17) -0.0096(14) 0.0200(15) 0.0054(15)

loop_
_atom_type_symbol
_atom_type_description
_atom_type_scat_dispersion_real
_atom_type_scat_dispersion_imag
_atom_type_scat_source
C C 0.0033 0.0016 'International Tables Vol C Tables 4.2.6.8 and 6.1.1.4'
H H 0.0000 0.0000 'International Tables Vol C Tables 4.2.6.8 and 6.1.1.4'
N N 0.0061 0.0033 'International Tables Vol C Tables 4.2.6.8 and 6.1.1.4'
S S 0.1246 0.1234 'International Tables Vol C Tables 4.2.6.8 and 6.1.1.4'
Ag Ag -0.8971 1.1015 'International Tables Vol C Tables 4.2.6.8 and 6.1.1.4'
I I -0.4742 1.8119 'International Tables Vol C Tables 4.2.6.8 and 6.1.1.4'

loop_
_geom_angle_atom_site_label_1
_geom_angle_atom_site_label_2
_geom_angle_atom_site_label_3
_geom_angle
_geom_angle_site_symmetry_1
_geom_angle_site_symmetry_3
S2 Ag S1 82.34(3) . .
S2 Ag I 141.43(3) . .
S1 Ag I 121.78(3) . .
S2 Ag S1 92.93(3) . 3_655
S1 Ag S1 104.87(3) . 3_655
I Ag S1 107.00(3) . 3_655
S2 Ag Ag 86.58(3) . 3_655
S1 Ag Ag 56.15(2) . 3_655
I Ag Ag 131.354(18) . 3_655
S1 Ag Ag 48.73(2) 3_655 3_655
C2 S2 Ag 104.83(10) . .
C1 S1 Ag 104.28(10) . .
C1 S1 Ag 92.95(10) . 3_655
Ag S1 Ag 75.13(3) . 3_655
N1 C1 C2 117.3(2) . .
N1 C1 S1 120.7(2) . .
C2 C1 S1 122.0(2) . .
N1 C5 H5A 109.5 . .
N1 C5 H5B 109.5 . .
H5A C5 H5B 109.5 . .
N1 C5 H5C 109.5 . .
H5A C5 H5C 109.5 . .
H5B C5 H5C 109.5 . .
C2 N2 C3 121.3(2) . .
C2 N2 C6 122.2(3) . .
C3 N2 C6 116.5(3) . .
N2 C2 C1 116.4(2) . .
N2 C2 S2 121.4(2) . .
C1 C2 S2 122.1(2) . .
C1 N1 C4 120.5(3) . .
C1 N1 C5 121.8(3) . .
C4 N1 C5 117.6(2) . .
N1 C4 C3 108.9(3) . .
N1 C4 H4A 109.9 . .
C3 C4 H4A 109.9 . .
N1 C4 H4B 109.9 . .
C3 C4 H4B 109.9 . .
H4A C4 H4B 108.3 . .
N2 C6 H6A 109.5 . .
N2 C6 H6B 109.5 . .
H6A C6 H6B 109.5 . .
N2 C6 H6C 109.5 . .
H6A C6 H6C 109.5 . .
H6B C6 H6C 109.5 . .
N2 C3 C4 109.4(3) . .
N2 C3 H3A 109.8 . .
C4 C3 H3A 109.8 . .
N2 C3 H3B 109.8 . .
C4 C3 H3B 109.8 . .
H3A C3 H3B 108.2 . .

loop_
_geom_bond_atom_site_label_1
_geom_bond_atom_site_label_2
_geom_bond_distance
_geom_bond_site_symmetry_2
I Ag 2.6780(7) .
Ag S2 2.5437(10) .
Ag S1 2.5869(12) .
Ag S1 2.8585(11) 3_655
Ag Ag 3.3267(9) 3_655
S2 C2 1.681(3) .
S1 C1 1.683(3) .
S1 Ag 2.8585(11) 3_655
C1 N1 1.308(4) .
C1 C2 1.527(4) .
C5 N1 1.474(4) .
C5 H5A 0.9600 .
C5 H5B 0.9600 .
C5 H5C 0.9600 .
N2 C2 1.317(4) .
N2 C3 1.464(4) .
N2 C6 1.469(4) .
N1 C4 1.467(4) .
C4 C3 1.482(5) .
C4 H4A 0.9700 .
C4 H4B 0.9700 .
C6 H6A 0.9600 .
C6 H6B 0.9600 .
C6 H6C 0.9600 .
C3 H3A 0.9700 .
C3 H3B 0.9700 .
